data_2226714
loop_
_publ_author_name
'Shi, Congwen'
'Fan, Liming'
'Wei, Peihai'
'Li, Bin'
'Zhang, Xiutang'

_publ_section_title
;
 (\m-Oxalato-\k^4^<i>O</i>^1^,<i>O</i>^2^:<i>O</i>^1'^,<i>O</i>^2'^)bis[bis(2,2'-bipyridine-\k^2^<i>N</i>,<i>N</i>')cobalt(II)]
 \m~6~-oxido-dodeca-\m~2~-oxido-hexaoxido-hexatungstate(VI)
;
_journal_coeditor_code WM2358
_journal_issue 7
_journal_name_full 'Acta Crystallographica Section E'
_journal_page_first m822
_journal_page_last m823
_journal_paper_doi 10.1107/S1600536810023007
_journal_volume 66
_journal_year 2010
_chemical_formula_iupac '[Co2 (C2 O4) (C10 H8 N2)4] [W6 O19]'
_chemical_formula_moiety 'C42 H32 Co2 N8 O4 2+, O19 W6 2-'
_chemical_formula_sum 'C42 H32 Co2 N8 O23 W6'
_chemical_formula_weight 2237.72
_chemical_name_systematic
;
(\m-Oxalato-\k^4^<i>O</i>^1^,<i>O</i>^2^:<i>O</i>^1'^,<i>O</i>^2'^)bis[bis(2,2'-
bipyridine-\k^2^<i>N</i>,<i>N</i>')cobalt(II)]
\m~6~-oxido-dodeca-\m~2~-oxido-hexaoxido-hexatungstate(VI)
;
_space_group_IT_number 2
_symmetry_cell_setting triclinic
_symmetry_space_group_name_Hall '-P 1'
_symmetry_space_group_name_H-M 'P -1'
_atom_sites_solution_hydrogens geom
_atom_sites_solution_primary direct
_atom_sites_solution_secondary difmap
_audit_creation_method SHELXL-97
_cell_angle_alpha 90.769(2)
_cell_angle_beta 91.576(2)
_cell_angle_gamma 91.113(2)
_cell_formula_units_Z 1
_cell_length_a 9.4876(15)
_cell_length_b 9.8548(15)
_cell_length_c 14.174(2)
_cell_measurement_reflns_used 3530
_cell_measurement_temperature 293(2)
_cell_measurement_theta_max 27.30
_cell_measurement_theta_min 2.50
_cell_volume 1324.4(3)
_computing_cell_refinement 'SAINT-Plus (Bruker, 2001)'
_computing_data_collection 'APEX2 (Bruker, 2004)'
_computing_data_reduction 'SAINT-Plus (Bruker, 2001)'
_computing_molecular_graphics 'SHELXTL (Sheldrick, 2008)'
_computing_publication_material 'SHELXTL (Sheldrick, 2008)'
_computing_structure_refinement 'SHELXL97 (Sheldrick, 2008)'
_computing_structure_solution 'SHELXS97 (Sheldrick, 2008)'
_diffrn_ambient_temperature 293(2)
_diffrn_measured_fraction_theta_full 0.988
_diffrn_measured_fraction_theta_max 0.988
_diffrn_measurement_device_type 'Bruker APEXII CCD'
_diffrn_measurement_method '\f and \w scans'
_diffrn_radiation_monochromator graphite
_diffrn_radiation_source 'fine-focus sealed tube'
_diffrn_radiation_type MoK\a
_diffrn_radiation_wavelength 0.71073
_diffrn_reflns_av_R_equivalents 0.0270
_diffrn_reflns_av_sigmaI/netI 0.0433
_diffrn_reflns_limit_h_max 11
_diffrn_reflns_limit_h_min -11
_diffrn_reflns_limit_k_max 11
_diffrn_reflns_limit_k_min -11
_diffrn_reflns_limit_l_max 16
_diffrn_reflns_limit_l_min -16
_diffrn_reflns_number 9331
_diffrn_reflns_theta_full 25.00
_diffrn_reflns_theta_max 25.00
_diffrn_reflns_theta_min 2.55
_diffrn_standards_number 0
_exptl_absorpt_coefficient_mu 13.669
_exptl_absorpt_correction_T_max 0.4077
_exptl_absorpt_correction_T_min 0.2908
_exptl_absorpt_correction_type multi-scan
_exptl_absorpt_process_details '(SADABS; Bruker, 2001)'
_exptl_crystal_colour red
_exptl_crystal_density_diffrn 2.806
_exptl_crystal_density_method 'not measured'
_exptl_crystal_description block
_exptl_crystal_F_000 1022
_exptl_crystal_size_max 0.12
_exptl_crystal_size_mid 0.10
_exptl_crystal_size_min 0.08
_refine_diff_density_max 2.412
_refine_diff_density_min -1.096
_refine_ls_extinction_method none
_refine_ls_goodness_of_fit_ref 1.003
_refine_ls_hydrogen_treatment constr
_refine_ls_matrix_type full
_refine_ls_number_parameters 368
_refine_ls_number_reflns 4613
_refine_ls_number_restraints 0
_refine_ls_restrained_S_all 1.003
_refine_ls_R_factor_all 0.0430
_refine_ls_R_factor_gt 0.0309
_refine_ls_shift/su_max 0.001
_refine_ls_shift/su_mean 0.000
_refine_ls_structure_factor_coef Fsqd
_refine_ls_weighting_details 'calc w=1/[\s^2^(Fo^2^)+(0.0375P)^2^+1.9139P] where P=(Fo^2^+2Fc^2^)/3'
_refine_ls_weighting_scheme calc
_refine_ls_wR_factor_gt 0.0705
_refine_ls_wR_factor_ref 0.0755
_reflns_number_gt 3755
_reflns_number_total 4613
_reflns_threshold_expression I>2\s(I)
_cod_data_source_file wm2358.cif
_cod_data_source_block I
_cod_original_cell_volume 1324.3(4)
_cod_database_code 2226714
_cod_database_fobs_code 2226714

loop_
_symmetry_equiv_pos_as_xyz
'x, y, z'
'-x, -y, -z'

loop_
_atom_site_type_symbol
_atom_site_label
_atom_site_fract_x
_atom_site_fract_y
_atom_site_fract_z
_atom_site_U_iso_or_equiv
_atom_site_adp_type
_atom_site_calc_flag
_atom_site_refinement_flags
_atom_site_occupancy
_atom_site_disorder_assembly
_atom_site_disorder_group
C C1 0.5864(9) 0.5558(9) 0.7481(6) 0.039(2) Uani d . 1 . .
H H1 0.6557 0.5423 0.7040 0.046 Uiso calc R 1 . .
C C2 0.4503(10) 0.5210(10) 0.7228(7) 0.050(3) Uani d . 1 . .
H H2 0.4275 0.4831 0.6638 0.060 Uiso calc R 1 . .
C C3 0.3498(10) 0.5440(10) 0.7869(7) 0.050(3) Uani d . 1 . .
H H3 0.2562 0.5220 0.7714 0.060 Uiso calc R 1 . .
C C4 0.3841(9) 0.5996(10) 0.8753(6) 0.045(2) Uani d . 1 . .
H H4 0.3150 0.6150 0.9192 0.054 Uiso calc R 1 . .
C C5 0.5239(8) 0.6314(8) 0.8957(5) 0.0262(18) Uani d . 1 . .
C C6 0.5713(9) 0.6925(8) 0.9874(5) 0.031(2) Uani d . 1 . .
C C7 0.4828(10) 0.7231(11) 1.0590(7) 0.050(3) Uani d . 1 . .
H H7 0.3869 0.7028 1.0521 0.061 Uiso calc R 1 . .
C C8 0.5343(12) 0.7834(12) 1.1405(7) 0.062(3) Uani d . 1 . .
H H8 0.4747 0.8067 1.1889 0.074 Uiso calc R 1 . .
C C9 0.6775(12) 0.8085(12) 1.1486(7) 0.064(3) Uani d . 1 . .
H H9 0.7157 0.8488 1.2035 0.077 Uiso calc R 1 . .
C C10 0.7625(11) 0.7754(10) 1.0781(6) 0.046(2) Uani d . 1 . .
H H10 0.8589 0.7931 1.0851 0.055 Uiso calc R 1 . .
C C11 0.8337(10) 0.9655(10) 0.8619(7) 0.046(2) Uani d . 1 . .
H H11 0.7816 0.9641 0.9166 0.055 Uiso calc R 1 . .
C C12 0.8660(11) 1.0894(10) 0.8234(7) 0.052(3) Uani d . 1 . .
H H12 0.8396 1.1705 0.8515 0.062 Uiso calc R 1 . .
C C13 0.9399(12) 1.0868(11) 0.7404(8) 0.062(3) Uani d . 1 . .
H H13 0.9621 1.1676 0.7105 0.074 Uiso calc R 1 . .
C C14 0.9796(10) 0.9684(10) 0.7032(7) 0.047(2) Uani d . 1 . .
H H14 1.0299 0.9669 0.6478 0.057 Uiso calc R 1 . .
C C15 0.9459(8) 0.8496(9) 0.7469(6) 0.0306(19) Uani d . 1 . .
C C16 0.9845(8) 0.7135(9) 0.7095(6) 0.0294(19) Uani d . 1 . .
C C17 1.0644(9) 0.6960(10) 0.6295(6) 0.040(2) Uani d . 1 . .
H H17 1.1000 0.7709 0.5981 0.048 Uiso calc R 1 . .
C C18 1.0897(9) 0.5675(10) 0.5977(6) 0.043(2) Uani d . 1 . .
H H18 1.1428 0.5541 0.5443 0.052 Uiso calc R 1 . .
C C19 1.0363(9) 0.4584(10) 0.6452(6) 0.043(2) Uani d . 1 . .
H H19 1.0522 0.3703 0.6243 0.051 Uiso calc R 1 . .
C C20 0.9589(9) 0.4815(9) 0.7240(6) 0.035(2) Uani d . 1 . .
H H20 0.9230 0.4076 0.7564 0.042 Uiso calc R 1 . .
C C21 1.0517(8) 0.5600(8) 1.0069(5) 0.0255(18) Uani d . 1 . .
Co Co1 0.83213(11) 0.65380(11) 0.88211(7) 0.0263(3) Uani d . 1 . .
N N1 0.6258(7) 0.6078(7) 0.8323(4) 0.0302(16) Uani d . 1 . .
N N2 0.7116(7) 0.7170(7) 0.9974(5) 0.0328(17) Uani d . 1 . .
N N3 0.8729(7) 0.8481(7) 0.8254(5) 0.0325(16) Uani d . 1 . .
N N4 0.9334(7) 0.6070(7) 0.7558(4) 0.0269(15) Uani d . 1 . .
O O1 1.0227(6) 0.6668(6) 0.9616(4) 0.0350(14) Uani d . 1 . .
O O2 0.8466(5) 0.4532(6) 0.9359(4) 0.0318(13) Uani d . 1 . .
O O3 0.4860(7) 0.8809(7) 0.7694(4) 0.0521(18) Uani d . 1 . .
O O4 0.3221(6) 1.0289(6) 0.6381(4) 0.0362(14) Uani d . 1 . .
O O5 0.3335(6) 1.1440(6) 0.3892(4) 0.0369(15) Uani d . 1 . .
O O6 0.1293(7) 1.1836(7) 0.5300(5) 0.0540(18) Uani d . 1 . .
O O7 0.2326(6) 0.9278(6) 0.4737(4) 0.0383(15) Uani d . 1 . .
O O8 0.5000 1.0000 0.5000 0.0219(16) Uani d S 1 . .
O O9 0.3985(6) 0.7844(6) 0.5844(4) 0.0342(14) Uani d . 1 . .
O O10 0.5765(6) 0.7561(6) 0.4464(4) 0.0373(14) Uani d . 1 . .
O O11 0.2952(7) 0.6576(7) 0.4139(5) 0.0528(18) Uani d . 1 . .
O O12 0.4107(6) 0.8997(6) 0.3357(4) 0.0338(14) Uani d . 1 . .
W W1 0.38156(4) 0.80202(4) 0.45023(2) 0.03214(12) Uani d . 1 . .
W W2 0.49167(4) 0.92799(4) 0.65534(2) 0.03134(12) Uani d . 1 . .
W W3 0.28645(4) 1.10717(4) 0.51619(2) 0.03216(12) Uani d . 1 . .

loop_
_atom_site_aniso_label
_atom_site_aniso_U_11
_atom_site_aniso_U_22
_atom_site_aniso_U_33
_atom_site_aniso_U_12
_atom_site_aniso_U_13
_atom_site_aniso_U_23
C1 0.039(5) 0.051(6) 0.025(4) 0.002(5) -0.004(4) -0.011(4)
C2 0.047(6) 0.057(7) 0.044(6) 0.004(5) -0.018(5) -0.008(5)
C3 0.028(5) 0.061(7) 0.058(6) -0.010(5) -0.014(5) 0.004(5)
C4 0.031(5) 0.063(7) 0.041(5) -0.004(5) 0.000(4) -0.002(5)
C5 0.024(4) 0.028(5) 0.027(4) 0.000(4) -0.003(3) 0.001(3)
C6 0.032(5) 0.031(5) 0.030(4) 0.001(4) 0.012(4) 0.001(4)
C7 0.038(6) 0.064(7) 0.049(6) -0.004(5) 0.011(5) -0.014(5)
C8 0.057(7) 0.074(8) 0.055(7) -0.002(6) 0.027(5) -0.027(6)
C9 0.072(8) 0.083(9) 0.036(6) -0.003(7) 0.003(5) -0.030(5)
C10 0.052(6) 0.051(6) 0.036(5) -0.007(5) 0.003(4) -0.014(5)
C11 0.044(6) 0.039(6) 0.056(6) 0.007(5) 0.010(5) -0.002(5)
C12 0.064(7) 0.023(5) 0.067(7) 0.006(5) -0.001(6) -0.008(5)
C13 0.066(8) 0.044(7) 0.074(8) -0.007(6) -0.002(6) 0.013(6)
C14 0.053(6) 0.042(6) 0.047(6) -0.007(5) 0.006(5) 0.001(5)
C15 0.021(4) 0.038(5) 0.033(4) -0.002(4) -0.006(3) 0.001(4)
C16 0.016(4) 0.038(5) 0.034(4) -0.009(4) -0.009(3) 0.002(4)
C17 0.039(5) 0.049(6) 0.031(5) -0.001(5) 0.011(4) 0.009(4)
C18 0.036(5) 0.056(7) 0.038(5) 0.002(5) 0.009(4) -0.005(5)
C19 0.047(6) 0.044(6) 0.037(5) 0.004(5) 0.003(4) -0.015(4)
C20 0.034(5) 0.028(5) 0.042(5) 0.000(4) 0.002(4) -0.002(4)
C21 0.016(4) 0.029(5) 0.032(4) -0.004(3) 0.005(3) -0.005(4)
Co1 0.0243(6) 0.0289(6) 0.0258(6) 0.0001(5) 0.0035(4) -0.0003(5)
N1 0.026(4) 0.034(4) 0.031(4) 0.001(3) 0.005(3) -0.001(3)
N2 0.034(4) 0.031(4) 0.033(4) -0.003(3) 0.006(3) -0.011(3)
N3 0.034(4) 0.027(4) 0.037(4) 0.001(3) 0.004(3) 0.004(3)
N4 0.026(4) 0.028(4) 0.027(3) -0.001(3) 0.003(3) -0.002(3)
O1 0.030(3) 0.037(4) 0.038(3) -0.002(3) -0.003(3) 0.007(3)
O2 0.023(3) 0.036(4) 0.035(3) -0.004(3) -0.005(2) 0.004(3)
O3 0.065(5) 0.059(5) 0.033(3) 0.007(4) 0.004(3) 0.003(3)
O4 0.032(3) 0.048(4) 0.029(3) 0.001(3) 0.014(2) -0.008(3)
O5 0.037(3) 0.041(4) 0.032(3) 0.009(3) 0.000(3) 0.000(3)
O6 0.039(4) 0.068(5) 0.055(4) 0.010(4) 0.002(3) -0.014(4)
O7 0.028(3) 0.053(4) 0.034(3) 0.002(3) 0.002(3) -0.008(3)
O8 0.021(4) 0.024(4) 0.021(4) 0.004(3) 0.006(3) -0.003(3)
O9 0.035(3) 0.033(4) 0.035(3) -0.004(3) 0.008(3) 0.000(3)
O10 0.047(4) 0.027(3) 0.039(3) 0.007(3) 0.006(3) -0.006(3)
O11 0.054(4) 0.042(4) 0.061(4) -0.016(3) 0.009(3) -0.013(3)
O12 0.033(3) 0.046(4) 0.022(3) 0.002(3) 0.003(2) -0.008(3)
W1 0.0353(2) 0.0295(2) 0.0313(2) -0.00686(16) 0.00560(15) -0.00922(15)
W2 0.0381(2) 0.0338(2) 0.02229(18) 0.00114(16) 0.00478(14) -0.00123(14)
W3 0.0274(2) 0.0368(2) 0.0325(2) 0.00719(16) 0.00465(14) -0.00600(15)

loop_
_atom_type_symbol
_atom_type_description
_atom_type_scat_dispersion_real
_atom_type_scat_dispersion_imag
_atom_type_scat_source
C C 0.0033 0.0016 'International Tables Vol C Tables 4.2.6.8 and 6.1.1.4'
H H 0.0000 0.0000 'International Tables Vol C Tables 4.2.6.8 and 6.1.1.4'
N N 0.0061 0.0033 'International Tables Vol C Tables 4.2.6.8 and 6.1.1.4'
O O 0.0106 0.0060 'International Tables Vol C Tables 4.2.6.8 and 6.1.1.4'
Co Co 0.3494 0.9721 'International Tables Vol C Tables 4.2.6.8 and 6.1.1.4'
W W -0.8490 6.8722 'International Tables Vol C Tables 4.2.6.8 and 6.1.1.4'

loop_
_geom_angle_atom_site_label_1
_geom_angle_atom_site_label_2
_geom_angle_atom_site_label_3
_geom_angle_site_symmetry_1
_geom_angle_site_symmetry_3
_geom_angle
_geom_angle_publ_flag
N1 C1 C2 . . 124.0(8) ?
N1 C1 H1 . . 118.0 ?
C2 C1 H1 . . 118.0 ?
C3 C2 C1 . . 117.5(9) ?
C3 C2 H2 . . 121.3 ?
C1 C2 H2 . . 121.3 ?
C2 C3 C4 . . 121.2(9) ?
C2 C3 H3 . . 119.4 ?
C4 C3 H3 . . 119.4 ?
C3 C4 C5 . . 117.8(8) ?
C3 C4 H4 . . 121.1 ?
C5 C4 H4 . . 121.1 ?
N1 C5 C4 . . 121.5(7) ?
N1 C5 C6 . . 116.4(7) ?
C4 C5 C6 . . 122.1(7) ?
N2 C6 C7 . . 120.6(8) ?
N2 C6 C5 . . 115.4(6) ?
C7 C6 C5 . . 124.0(8) ?
C8 C7 C6 . . 120.4(9) ?
C8 C7 H7 . . 119.8 ?
C6 C7 H7 . . 119.8 ?
C7 C8 C9 . . 117.8(9) ?
C7 C8 H8 . . 121.1 ?
C9 C8 H8 . . 121.1 ?
C10 C9 C8 . . 120.7(10) ?
C10 C9 H9 . . 119.7 ?
C8 C9 H9 . . 119.7 ?
N2 C10 C9 . . 121.6(10) ?
N2 C10 H10 . . 119.2 ?
C9 C10 H10 . . 119.2 ?
N3 C11 C12 . . 123.5(9) ?
N3 C11 H11 . . 118.2 ?
C12 C11 H11 . . 118.2 ?
C13 C12 C11 . . 116.4(9) ?
C13 C12 H12 . . 121.8 ?
C11 C12 H12 . . 121.8 ?
C14 C13 C12 . . 120.2(10) ?
C14 C13 H13 . . 119.9 ?
C12 C13 H13 . . 119.9 ?
C13 C14 C15 . . 119.8(9) ?
C13 C14 H14 . . 120.1 ?
C15 C14 H14 . . 120.1 ?
N3 C15 C14 . . 121.6(8) ?
N3 C15 C16 . . 115.2(7) ?
C14 C15 C16 . . 123.2(8) ?
N4 C16 C17 . . 121.1(8) ?
N4 C16 C15 . . 115.8(7) ?
C17 C16 C15 . . 123.0(8) ?
C18 C17 C16 . . 119.2(8) ?
C18 C17 H17 . . 120.4 ?
C16 C17 H17 . . 120.4 ?
C17 C18 C19 . . 119.5(8) ?
C17 C18 H18 . . 120.2 ?
C19 C18 H18 . . 120.2 ?
C18 C19 C20 . . 118.9(8) ?
C18 C19 H19 . . 120.6 ?
C20 C19 H19 . . 120.6 ?
N4 C20 C19 . . 122.1(8) ?
N4 C20 H20 . . 118.9 ?
C19 C20 H20 . . 118.9 ?
O2 C21 O1 2_767 . 125.8(7) ?
O2 C21 C21 2_767 2_767 117.7(9) ?
O1 C21 C21 . 2_767 116.4(9) ?
O1 Co1 N1 . . 164.8(2) ?
O1 Co1 N4 . . 93.3(2) ?
N1 Co1 N4 . . 96.6(2) ?
O1 Co1 N2 . . 92.9(2) ?
N1 Co1 N2 . . 78.4(3) ?
N4 Co1 N2 . . 172.1(3) ?
O1 Co1 N3 . . 90.4(2) ?
N1 Co1 N3 . . 103.0(3) ?
N4 Co1 N3 . . 77.4(3) ?
N2 Co1 N3 . . 97.7(3) ?
O1 Co1 O2 . . 78.3(2) ?
N1 Co1 O2 . . 89.4(2) ?
N4 Co1 O2 . . 94.3(2) ?
N2 Co1 O2 . . 91.7(2) ?
N3 Co1 O2 . . 165.6(2) ?
C1 N1 C5 . . 118.0(7) ?
C1 N1 Co1 . . 127.4(5) ?
C5 N1 Co1 . . 114.6(5) ?
C10 N2 C6 . . 118.9(7) ?
C10 N2 Co1 . . 126.0(6) ?
C6 N2 Co1 . . 115.1(5) ?
C11 N3 C15 . . 118.4(8) ?
C11 N3 Co1 . . 125.9(6) ?
C15 N3 Co1 . . 115.7(6) ?
C20 N4 C16 . . 119.2(7) ?
C20 N4 Co1 . . 125.2(6) ?
C16 N4 Co1 . . 115.4(5) ?
C21 O1 Co1 . . 114.2(5) ?
C21 O2 Co1 2_767 . 113.0(5) ?
W2 O4 W3 . . 117.6(2) ?
W3 O5 W2 . 2_676 117.3(3) ?
W3 O7 W1 . . 117.5(3) ?
W3 O8 W3 2_676 . 180.0 ?
W3 O8 W1 2_676 . 89.833(16) ?
W3 O8 W1 . . 90.167(16) ?
W3 O8 W1 2_676 2_676 90.167(16) ?
W3 O8 W1 . 2_676 89.833(16) ?
W1 O8 W1 . 2_676 180.0 ?
W3 O8 W2 2_676 2_676 90.173(13) ?
W3 O8 W2 . 2_676 89.827(13) ?
W1 O8 W2 . 2_676 90.203(14) ?
W1 O8 W2 2_676 2_676 89.797(14) ?
W3 O8 W2 2_676 . 89.827(13) ?
W3 O8 W2 . . 90.173(13) ?
W1 O8 W2 . . 89.797(14) ?
W1 O8 W2 2_676 . 90.203(14) ?
W2 O8 W2 2_676 . 180.0 ?
W2 O9 W1 . . 118.1(3) ?
W1 O10 W3 . 2_676 117.8(3) ?
W1 O12 W2 . 2_676 118.0(3) ?
O11 W1 O10 . . 103.9(3) ?
O11 W1 O9 . . 104.0(3) ?
O10 W1 O9 . . 86.9(2) ?
O11 W1 O12 . . 104.1(3) ?
O10 W1 O12 . . 86.8(2) ?
O9 W1 O12 . . 151.9(2) ?
O11 W1 O7 . . 104.1(3) ?
O10 W1 O7 . . 152.1(2) ?
O9 W1 O7 . . 86.5(2) ?
O12 W1 O7 . . 86.3(2) ?
O11 W1 O8 . . 180.0(3) ?
O10 W1 O8 . . 76.11(17) ?
O9 W1 O8 . . 76.06(17) ?
O12 W1 O8 . . 75.87(17) ?
O7 W1 O8 . . 75.96(18) ?
O3 W2 O9 . . 105.6(3) ?
O3 W2 O4 . . 103.1(3) ?
O9 W2 O4 . . 87.0(2) ?
O3 W2 O12 . 2_676 102.5(3) ?
O9 W2 O12 . 2_676 152.0(2) ?
O4 W2 O12 . 2_676 86.6(2) ?
O3 W2 O5 . 2_676 104.7(3) ?
O9 W2 O5 . 2_676 86.7(2) ?
O4 W2 O5 . 2_676 152.2(2) ?
O12 W2 O5 2_676 2_676 86.3(2) ?
O3 W2 O8 . . 178.2(2) ?
O9 W2 O8 . . 76.08(16) ?
O4 W2 O8 . . 76.11(15) ?
O12 W2 O8 2_676 . 75.88(15) ?
O5 W2 O8 2_676 . 76.08(16) ?
O6 W3 O5 . . 104.3(3) ?
O6 W3 O7 . . 103.2(3) ?
O5 W3 O7 . . 87.2(2) ?
O6 W3 O10 . 2_676 104.2(3) ?
O5 W3 O10 . 2_676 87.1(2) ?
O7 W3 O10 . 2_676 152.6(2) ?
O6 W3 O4 . . 102.7(3) ?
O5 W3 O4 . . 153.0(2) ?
O7 W3 O4 . . 86.6(2) ?
O10 W3 O4 2_676 . 86.3(2) ?
O6 W3 O8 . . 178.8(2) ?
O5 W3 O8 . . 76.81(16) ?
O7 W3 O8 . . 76.38(16) ?
O10 W3 O8 2_676 . 76.26(16) ?
O4 W3 O8 . . 76.16(15) ?

loop_
_geom_bond_atom_site_label_1
_geom_bond_atom_site_label_2
_geom_bond_site_symmetry_2
_geom_bond_distance
_geom_bond_publ_flag
C1 N1 . 1.333(10) ?
C1 C2 . 1.366(13) ?
C1 H1 . 0.9300 ?
C2 C3 . 1.355(13) ?
C2 H2 . 0.9300 ?
C3 C4 . 1.388(13) ?
C3 H3 . 0.9300 ?
C4 C5 . 1.379(11) ?
C4 H4 . 0.9300 ?
C5 N1 . 1.360(9) ?
C5 C6 . 1.479(11) ?
C6 N2 . 1.351(10) ?
C6 C7 . 1.370(11) ?
C7 C8 . 1.366(13) ?
C7 H7 . 0.9300 ?
C8 C9 . 1.378(15) ?
C8 H8 . 0.9300 ?
C9 C10 . 1.343(12) ?
C9 H9 . 0.9300 ?
C10 N2 . 1.346(10) ?
C10 H10 . 0.9300 ?
C11 N3 . 1.325(11) ?
C11 C12 . 1.377(13) ?
C11 H11 . 0.9300 ?
C12 C13 . 1.386(14) ?
C12 H12 . 0.9300 ?
C13 C14 . 1.339(14) ?
C13 H13 . 0.9300 ?
C14 C15 . 1.368(12) ?
C14 H14 . 0.9300 ?
C15 N3 . 1.327(10) ?
C15 C16 . 1.491(11) ?
C16 N4 . 1.336(10) ?
C16 C17 . 1.391(11) ?
C17 C18 . 1.367(12) ?
C17 H17 . 0.9300 ?
C18 C19 . 1.372(12) ?
C18 H18 . 0.9300 ?
C19 C20 . 1.373(11) ?
C19 H19 . 0.9300 ?
C20 N4 . 1.340(10) ?
C20 H20 . 0.9300 ?
C21 O2 2_767 1.254(9) ?
C21 O1 . 1.271(9) ?
C21 C21 2_767 1.528(15) ?
Co1 O1 . 2.104(6) y
Co1 N1 . 2.101(7) y
Co1 N4 . 2.105(6) y
Co1 N2 . 2.114(6) y
Co1 N3 . 2.119(7) y
Co1 O2 . 2.134(6) y
O2 C21 2_767 1.254(9) ?
O3 W2 . 1.690(6) y
O4 W2 . 1.919(6) y
O4 W3 . 1.926(6) y
O5 W3 . 1.904(5) y
O5 W2 2_676 1.935(5) y
O6 W3 . 1.698(6) y
O7 W3 . 1.915(6) y
O7 W1 . 1.931(6) y
O8 W3 2_676 2.3185(4) y
O8 W3 . 2.3185(4) y
O8 W1 . 2.3240(4) y
O8 W1 2_676 2.3240(4) y
O8 W2 2_676 2.3252(5) y
O8 W2 . 2.3252(5) y
O9 W2 . 1.912(6) y
O9 W1 . 1.915(5) y
O10 W1 . 1.914(6) y
O10 W3 2_676 1.914(6) y
O11 W1 . 1.696(6) y
O12 W1 . 1.922(5) y
O12 W2 2_676 1.920(6) y
W2 O12 2_676 1.920(6) ?
W2 O5 2_676 1.935(5) ?
W3 O10 2_676 1.914(6) ?
